data_7129848
loop_
_publ_author_name
'Hei\&s, Patricia'
'Hornung, Julius'
'Gemel, Christian'
'Fischer, Roland A.'

_publ_section_title
;
 A combinatorial coordination-modulated approach to
 all-hydrocarbon-ligated intermetallic clusters
;
_journal_name_full 'Chemical Communications'
_journal_paper_doi 10.1039/D2CC00396A
_journal_year 2022
_chemical_compound_source 'see text'
_chemical_formula_moiety 'C30 H47 Al Ni'
_chemical_formula_sum 'C30 H47 Al Ni'
_chemical_formula_weight 493.35
_chemical_properties_physical Air-sensitive,Moisture-sensitive,Oxygen-sensitive
_space_group_IT_number 14
_space_group_name_Hall '-P 2ybc'
_space_group_name_H-M_alt 'P 1 21/c 1'
_symmetry_cell_setting monoclinic
_symmetry_Int_Tables_number 14
_symmetry_space_group_name_Hall '-P 2ybc'
_symmetry_space_group_name_H-M 'P 1 21/c 1'
_atom_sites_solution_hydrogens geom
_atom_sites_solution_primary iterative
_atom_sites_solution_secondary difmap
_audit_update_record
;
2022-02-18 deposited with the CCDC.	2022-03-03 downloaded from the CCDC.
;
_cell_angle_alpha 90
_cell_angle_beta 115.958(5)
_cell_angle_gamma 90
_cell_formula_units_Z 4
_cell_length_a 17.885(3)
_cell_length_b 9.5820(15)
_cell_length_c 17.095(2)
_cell_measurement_reflns_used 9983
_cell_measurement_temperature 100
_cell_measurement_theta_max 26.7172
_cell_measurement_theta_min 2.4743
_cell_volume 2634.1(7)
_computing_cell_refinement 'SAINT (Bruker, 2017)'
_computing_data_collection 'APEX III Control Software (Bruker, 2016)'
_computing_data_reduction 'SAINT (Bruker, 2017)'
_computing_molecular_graphics 'PLATON (Spek, 2011)'
_computing_publication_material 'PLATON (Spek, 2011), enCIFer (Allen, 2014)'
_computing_structure_refinement 'SHELXL (Sheldrick, 2017), SHELXLE (Huebschle, 2011)'
_computing_structure_solution 'SHELXT (Sheldrick, 2015)'
_diffrn_ambient_temperature 100
_diffrn_detector ' CMOS plate '
_diffrn_detector_area_resol_mean 16
_diffrn_measured_fraction_theta_full 1.000
_diffrn_measured_fraction_theta_max 1.000
_diffrn_measurement_device ' \k-geometry diffractometer '
_diffrn_measurement_device_type ' Bruker Photon CMOS '
_diffrn_measurement_method ' phi- and omega-rotation '
_diffrn_radiation_monochromator 'Helios optic'
_diffrn_radiation_probe x-ray
_diffrn_radiation_source 'IMS microsource'
_diffrn_radiation_type MoK\a
_diffrn_radiation_wavelength 0.71073
_diffrn_reflns_av_R_equivalents 0.0520
_diffrn_reflns_av_unetI/netI 0.0345
_diffrn_reflns_limit_h_max 22
_diffrn_reflns_limit_h_min -22
_diffrn_reflns_limit_k_max 11
_diffrn_reflns_limit_k_min -11
_diffrn_reflns_limit_l_max 21
_diffrn_reflns_limit_l_min -21
_diffrn_reflns_number 27684
_diffrn_reflns_reduction_process
;
;
_diffrn_reflns_theta_full 25.24
_diffrn_reflns_theta_max 26.37
_diffrn_reflns_theta_min 2.38
_exptl_absorpt_coefficient_mu 0.786
_exptl_absorpt_correction_T_max 0.7454
_exptl_absorpt_correction_T_min 0.6920
_exptl_absorpt_correction_type multi-scan
_exptl_absorpt_process_details 'SADABS 2016/2, Bruker, 2016'
_exptl_crystal_colour yellow
_exptl_crystal_density_diffrn 1.244
_exptl_crystal_density_method 'Not Measured'
_exptl_crystal_description fragment
_exptl_crystal_F_000 1072
_exptl_crystal_size_max 0.212
_exptl_crystal_size_mid 0.185
_exptl_crystal_size_min 0.155
_refine_diff_density_max 0.441
_refine_diff_density_min -0.303
_refine_diff_density_rms 0.055
_refine_ls_extinction_method none
_refine_ls_goodness_of_fit_ref 1.051
_refine_ls_hydrogen_treatment refall
_refine_ls_matrix_type full
_refine_ls_number_parameters 477
_refine_ls_number_reflns 5385
_refine_ls_number_restraints 0
_refine_ls_restrained_S_all 1.051
_refine_ls_R_factor_all 0.0391
_refine_ls_R_factor_gt 0.0294
_refine_ls_shift/su_max 0.002
_refine_ls_shift/su_mean 0.000
_refine_ls_structure_factor_coef Fsqd
_refine_ls_weighting_details 'W=1/[\S^2^(FO^2^)+(0.0228P)^2^+1.9187P] WHERE P=(FO^2^+2FC^2^)/3'
_refine_ls_weighting_scheme calc
_refine_ls_wR_factor_gt 0.0655
_refine_ls_wR_factor_ref 0.0721
_reflns_number_gt 4580
_reflns_number_total 5385
_reflns_threshold_expression I>2\s(I)
_cod_data_source_file d2cc00396a2.cif
_cod_data_source_block heipa6_revisions
_cod_original_sg_symbol_H-M 'P 21/c'
_cod_database_code 7129848

loop_
_space_group_symop_id
_space_group_symop_operation_xyz
1 x,y,z
2 -x,1/2+y,1/2-z
3 -x,-y,-z
4 x,1/2-y,1/2+z

loop_
_atom_site_aniso_label
_atom_site_aniso_U_11
_atom_site_aniso_U_22
_atom_site_aniso_U_33
_atom_site_aniso_U_23
_atom_site_aniso_U_13
_atom_site_aniso_U_12
Ni1 0.0131(1) 0.0096(1) 0.0136(1) 0.0000(1) 0.0069(1) 0.0004(1)
Al1 0.0138(3) 0.0092(3) 0.0127(2) -0.0001(2) 0.0062(2) 0.0007(2)
C1 0.0222(9) 0.0153(10) 0.0246(10) -0.0026(8) 0.0167(8) -0.0002(8)
C2 0.0175(9) 0.0163(10) 0.0264(10) 0.0037(8) 0.0144(8) 0.0032(8)
C3 0.0158(10) 0.0344(12) 0.0333(12) -0.0079(10) 0.0108(9) -0.0031(9)
C4 0.0240(11) 0.0184(11) 0.0335(12) -0.0006(9) 0.0070(9) -0.0087(9)
C5 0.0249(10) 0.0092(9) 0.0257(10) -0.0037(8) 0.0154(8) -0.0045(7)
C6 0.0219(10) 0.0079(9) 0.0283(10) 0.0039(8) 0.0114(8) -0.0001(7)
C7 0.0456(14) 0.0186(11) 0.0267(11) 0.0037(9) 0.0215(10) -0.0036(10)
C8 0.0390(13) 0.0319(13) 0.0293(12) 0.0055(10) 0.0252(11) 0.0051(10)
C9 0.0226(9) 0.0093(9) 0.0176(9) 0.0021(7) 0.0111(8) 0.0016(7)
C10 0.0164(9) 0.0093(9) 0.0202(9) -0.0015(7) 0.0084(7) -0.0002(7)
C11 0.0213(9) 0.0090(8) 0.0170(9) -0.0019(7) 0.0088(7) 0.0007(7)
C12 0.0187(9) 0.0070(8) 0.0245(9) -0.0003(7) 0.0129(8) 0.0012(7)
C13 0.0177(9) 0.0098(9) 0.0187(9) 0.0002(7) 0.0052(7) 0.0037(7)
C14 0.0393(13) 0.0204(11) 0.0249(11) 0.0039(9) 0.0220(10) 0.0027(10)
C15 0.0170(10) 0.0200(11) 0.0387(12) -0.0062(10) 0.0117(9) -0.0023(8)
C16 0.0383(13) 0.0213(11) 0.0177(10) -0.0031(8) 0.0112(9) 0.0040(10)
C17 0.0301(11) 0.0144(10) 0.0471(14) -0.0012(10) 0.0283(11) 0.0015(9)
C18 0.0216(10) 0.0247(12) 0.0264(11) -0.0015(9) 0.0008(9) 0.0074(9)
C19 0.0232(11) 0.0365(13) 0.0179(10) -0.0064(10) 0.0023(8) 0.0013(10)
C20 0.0236(10) 0.0181(10) 0.0135(9) 0.0007(7) 0.0068(8) 0.0028(8)
C21 0.0111(8) 0.0146(9) 0.0131(8) 0.0006(7) 0.0044(7) -0.0013(7)
C22 0.0121(8) 0.0120(8) 0.0143(8) 0.0024(7) 0.0056(7) 0.0017(7)
C23 0.0131(8) 0.0137(9) 0.0148(8) -0.0006(7) 0.0082(7) -0.0007(7)
C24 0.0140(8) 0.0134(9) 0.0124(8) 0.0008(7) 0.0066(7) -0.0010(7)
C25 0.0190(9) 0.0165(9) 0.0129(9) -0.0001(7) 0.0065(7) 0.0017(7)
C26 0.0173(9) 0.0304(12) 0.0164(10) -0.0032(8) 0.0034(8) -0.0016(9)
C27 0.0196(9) 0.0168(10) 0.0211(10) 0.0035(8) 0.0085(8) 0.0058(8)
C28 0.0200(10) 0.0368(13) 0.0266(11) 0.0059(10) 0.0095(9) 0.0104(10)
C29 0.0208(9) 0.0135(9) 0.0186(9) -0.0012(8) 0.0105(8) 0.0022(8)
C30 0.0240(11) 0.0326(12) 0.0222(10) -0.0030(9) 0.0146(9) 0.0045(9)

loop_
_atom_site_label
_atom_site_type_symbol
_atom_site_thermal_displace_type
_atom_site_fract_x
_atom_site_fract_y
_atom_site_fract_z
_atom_site_occupancy
_atom_site_U_iso_or_equiv
_atom_site_calc_flag
_atom_site_refinement_flags
_atom_site_disorder_assembly
_atom_site_disorder_group
Ni1 Ni Uani 0.78617(2) 0.58435(2) 0.51070(2) 1.000 0.0117(1) d . . .
Al1 Al Uani 0.73115(3) 0.32802(5) 0.51780(3) 1.000 0.0118(2) d . . .
C1 C Uani 0.85059(12) 0.5100(2) 0.44570(13) 1.000 0.0184(6) d . . .
C2 C Uani 0.90351(11) 0.5180(2) 0.53395(13) 1.000 0.0183(6) d . . .
C3 C Uani 0.96725(13) 0.6333(2) 0.57392(15) 1.000 0.0278(7) d . . .
C4 C Uani 0.93444(13) 0.7651(2) 0.59807(15) 1.000 0.0273(7) d . . .
C5 C Uani 0.84097(12) 0.78023(19) 0.55081(13) 1.000 0.0184(6) d . . .
C6 C Uani 0.79669(12) 0.77947(19) 0.46131(13) 1.000 0.0192(6) d . . .
C7 C Uani 0.83871(16) 0.7636(2) 0.40118(15) 1.000 0.0283(7) d . . .
C8 C Uani 0.84448(16) 0.6135(2) 0.37701(15) 1.000 0.0297(7) d . . .
C9 C Uani 0.72887(12) 0.11986(18) 0.58410(12) 1.000 0.0157(5) d . . .
C10 C Uani 0.67098(11) 0.11255(18) 0.49404(12) 1.000 0.0152(5) d . . .
C11 C Uani 0.71597(11) 0.12455(18) 0.44388(12) 1.000 0.0156(5) d . . .
C12 C Uani 0.80155(11) 0.14432(18) 0.50206(12) 1.000 0.0155(5) d . . .
C13 C Uani 0.80898(11) 0.13873(19) 0.58893(12) 1.000 0.0164(5) d . . .
C14 C Uani 0.70618(15) 0.1127(2) 0.65892(14) 1.000 0.0253(7) d . . .
C15 C Uani 0.57841(13) 0.0930(2) 0.45911(16) 1.000 0.0254(6) d . . .
C16 C Uani 0.68096(15) 0.1078(2) 0.34699(13) 1.000 0.0262(7) d . . .
C17 C Uani 0.87297(14) 0.1404(2) 0.47823(17) 1.000 0.0264(7) d . . .
C18 C Uani 0.89023(14) 0.1421(3) 0.66951(15) 1.000 0.0277(6) d . . .
C19 C Uani 0.54866(13) 0.4194(3) 0.28446(14) 1.000 0.0283(7) d . . .
C20 C Uani 0.63920(12) 0.4686(2) 0.33202(12) 1.000 0.0189(6) d . . .
C21 C Uani 0.67295(10) 0.47125(19) 0.43047(11) 1.000 0.0133(5) d . . .
C22 C Uani 0.65939(10) 0.58654(19) 0.47359(11) 1.000 0.0129(5) d . . .
C23 C Uani 0.70572(10) 0.58532(19) 0.57042(11) 1.000 0.0131(5) d . . .
C24 C Uani 0.75624(11) 0.46929(19) 0.60795(11) 1.000 0.0130(5) d . . .
C25 C Uani 0.80704(11) 0.4601(2) 0.70645(11) 1.000 0.0163(5) d . . .
C26 C Uani 0.89276(12) 0.5276(2) 0.74373(13) 1.000 0.0228(6) d . . .
C27 C Uani 0.60002(12) 0.7036(2) 0.42651(13) 1.000 0.0193(6) d . . .
C28 C Uani 0.51329(13) 0.6789(3) 0.42090(15) 1.000 0.0281(7) d . . .
C29 C Uani 0.69652(12) 0.7041(2) 0.62441(12) 1.000 0.0170(5) d . . .
C30 C Uani 0.63324(13) 0.6737(2) 0.66014(14) 1.000 0.0247(6) d . . .
H1 H Uiso 0.8289(13) 0.417(2) 0.4224(14) 1.000 0.025(6) d . . .
H2 H Uiso 0.9142(13) 0.433(2) 0.5657(13) 1.000 0.021(5) d . . .
H3A H Uiso 0.9887(16) 0.660(3) 0.5304(17) 1.000 0.047(8) d . . .
H3B H Uiso 1.0130(16) 0.596(3) 0.6245(17) 1.000 0.042(7) d . . .
H4A H Uiso 0.9518(14) 0.762(3) 0.6663(16) 1.000 0.036(7) d . . .
H4B H Uiso 0.9623(15) 0.846(3) 0.5920(16) 1.000 0.039(7) d . . .
H5 H Uiso 0.8162(13) 0.821(2) 0.5835(14) 1.000 0.021(5) d . . .
H6 H Uiso 0.7428(14) 0.816(2) 0.4367(14) 1.000 0.024(6) d . . .
H7A H Uiso 0.8111(14) 0.818(3) 0.3537(15) 1.000 0.030(6) d . . .
H7B H Uiso 0.8986(17) 0.808(3) 0.4329(17) 1.000 0.051(8) d . . .
H8A H Uiso 0.7916(17) 0.592(3) 0.3248(18) 1.000 0.046(8) d . . .
H8B H Uiso 0.8844(15) 0.603(2) 0.3560(15) 1.000 0.032(6) d . . .
H14A H Uiso 0.6697(17) 0.039(3) 0.6521(17) 1.000 0.051(8) d . . .
H14B H Uiso 0.7538(18) 0.096(3) 0.7132(19) 1.000 0.053(8) d . . .
H14C H Uiso 0.6833(14) 0.198(3) 0.6676(14) 1.000 0.027(6) d . . .
H15A H Uiso 0.548(2) 0.177(4) 0.447(2) 1.000 0.080(11) d . . .
H15B H Uiso 0.562(2) 0.039(4) 0.494(2) 1.000 0.090(12) d . . .
H15C H Uiso 0.555(2) 0.045(4) 0.409(2) 1.000 0.078(11) d . . .
H16A H Uiso 0.6265(17) 0.144(3) 0.3184(17) 1.000 0.044(7) d . . .
H16B H Uiso 0.6789(17) 0.006(3) 0.3316(17) 1.000 0.052(8) d . . .
H16C H Uiso 0.7134(17) 0.155(3) 0.3237(17) 1.000 0.049(8) d . . .
H17A H Uiso 0.8935(14) 0.042(3) 0.4819(15) 1.000 0.035(7) d . . .
H17B H Uiso 0.8578(16) 0.173(3) 0.4186(18) 1.000 0.047(8) d . . .
H17C H Uiso 0.9225(16) 0.198(3) 0.5178(16) 1.000 0.044(7) d . . .
H18A H Uiso 0.9254(17) 0.215(3) 0.6713(17) 1.000 0.050(8) d . . .
H18B H Uiso 0.9225(18) 0.061(3) 0.6751(18) 1.000 0.059(9) d . . .
H18C H Uiso 0.8814(17) 0.146(3) 0.7205(18) 1.000 0.051(8) d . . .
H19A H Uiso 0.5295(16) 0.402(3) 0.2224(18) 1.000 0.050(8) d . . .
H19B H Uiso 0.5382(14) 0.331(3) 0.3077(15) 1.000 0.029(6) d . . .
H19C H Uiso 0.5106(15) 0.485(3) 0.2905(15) 1.000 0.036(7) d . . .
H20A H Uiso 0.6455(12) 0.563(2) 0.3103(13) 1.000 0.019(5) d . . .
H20B H Uiso 0.6737(13) 0.403(2) 0.3144(13) 1.000 0.020(5) d . . .
H25A H Uiso 0.7741(12) 0.501(2) 0.7344(12) 1.000 0.016(5) d . . .
H25B H Uiso 0.8152(13) 0.361(2) 0.7257(13) 1.000 0.020(5) d . . .
H26A H Uiso 0.9258(14) 0.518(2) 0.8089(15) 1.000 0.028(6) d . . .
H26B H Uiso 0.9276(14) 0.484(3) 0.7171(15) 1.000 0.033(6) d . . .
H26C H Uiso 0.8882(14) 0.631(3) 0.7321(15) 1.000 0.032(6) d . . .
H27A H Uiso 0.5962(13) 0.711(2) 0.3661(14) 1.000 0.021(5) d . . .
H27B H Uiso 0.6235(14) 0.797(3) 0.4556(15) 1.000 0.033(6) d . . .
H28A H Uiso 0.4900(16) 0.594(3) 0.3952(17) 1.000 0.040(7) d . . .
H28B H Uiso 0.4766(16) 0.753(3) 0.3893(16) 1.000 0.042(7) d . . .
H28C H Uiso 0.5144(15) 0.677(3) 0.4770(17) 1.000 0.041(7) d . . .
H29A H Uiso 0.6827(12) 0.789(2) 0.5906(12) 1.000 0.011(5) d . . .
H29B H Uiso 0.7511(13) 0.721(2) 0.6734(13) 1.000 0.017(5) d . . .
H30A H Uiso 0.5782(16) 0.657(3) 0.6146(16) 1.000 0.036(7) d . . .
H30B H Uiso 0.6324(15) 0.753(3) 0.6975(16) 1.000 0.040(7) d . . .
H30C H Uiso 0.6481(15) 0.586(3) 0.6953(15) 1.000 0.034(7) d . . .

loop_
_atom_type_symbol
_atom_type_description
_atom_type_scat_dispersion_real
_atom_type_scat_dispersion_imag
_atom_type_scat_source
C C 0.0033 0.0016 ' International Tables Vol C Tables 4.2.6.8 and 6.1.1.4'
H H 0.0000 0.0000 ' International Tables Vol C Tables 4.2.6.8 and 6.1.1.4'
Al Al 0.0645 0.0514 ' International Tables Vol C Tables 4.2.6.8 and 6.1.1.4'
Ni Ni 0.3393 1.1124 ' International Tables Vol C Tables 4.2.6.8 and 6.1.1.4'

loop_
_geom_angle_atom_site_label_1
_geom_angle_atom_site_label_2
_geom_angle_atom_site_label_3
_geom_angle
_geom_angle_site_symmetry_1
_geom_angle_site_symmetry_2
_geom_angle_site_symmetry_3
_geom_angle_publ_flag
Al1 Ni1 C1 90.62(6) . . . yes
Al1 Ni1 C2 94.13(6) . . . yes
Al1 Ni1 C5 160.27(6) . . . yes
Al1 Ni1 C6 160.12(6) . . . yes
Al1 Ni1 C21 46.33(5) . . . yes
Al1 Ni1 C22 69.33(5) . . . yes
Al1 Ni1 C23 68.70(5) . . . yes
Al1 Ni1 C24 45.77(5) . . . yes
C1 Ni1 C2 39.53(8) . . . yes
C1 Ni1 C5 101.31(9) . . . yes
C1 Ni1 C6 85.45(8) . . . yes
C1 Ni1 C21 94.26(8) . . . yes
C1 Ni1 C22 129.68(8) . . . yes
C1 Ni1 C23 159.20(8) . . . yes
C1 Ni1 C24 127.16(7) . . . yes
C2 Ni1 C5 85.52(8) . . . yes
C2 Ni1 C6 95.15(9) . . . yes
C2 Ni1 C21 123.87(7) . . . yes
C2 Ni1 C22 161.78(7) . . . yes
C2 Ni1 C23 140.01(8) . . . yes
C2 Ni1 C24 104.99(8) . . . yes
C5 Ni1 C6 38.56(8) . . . yes
C5 Ni1 C21 145.96(8) . . . yes
C5 Ni1 C22 112.65(8) . . . yes
C5 Ni1 C23 99.18(8) . . . yes
C5 Ni1 C24 115.31(7) . . . yes
C6 Ni1 C21 114.47(8) . . . yes
C6 Ni1 C22 98.46(8) . . . yes
C6 Ni1 C23 113.22(8) . . . yes
C6 Ni1 C24 146.04(8) . . . yes
C21 Ni1 C22 38.62(7) . . . yes
C21 Ni1 C23 70.20(7) . . . yes
C21 Ni1 C24 76.37(7) . . . yes
C22 Ni1 C23 41.95(7) . . . yes
C22 Ni1 C24 69.38(7) . . . yes
C23 Ni1 C24 37.38(7) . . . yes
Ni1 Al1 C9 154.93(5) . . . yes
Ni1 Al1 C10 168.43(5) . . . yes
Ni1 Al1 C11 136.10(6) . . . yes
Ni1 Al1 C12 118.58(6) . . . yes
Ni1 Al1 C13 127.14(6) . . . yes
Ni1 Al1 C21 53.40(6) . . . yes
Ni1 Al1 C24 55.61(6) . . . yes
C9 Al1 C10 36.41(7) . . . yes
C9 Al1 C11 60.49(7) . . . yes
C9 Al1 C12 60.81(7) . . . yes
C9 Al1 C13 35.79(8) . . . yes
C9 Al1 C21 149.77(8) . . . yes
C9 Al1 C24 105.05(7) . . . yes
C10 Al1 C11 36.17(7) . . . yes
C10 Al1 C12 61.00(7) . . . yes
C10 Al1 C13 60.43(7) . . . yes
C10 Al1 C21 116.53(8) . . . yes
C10 Al1 C24 134.14(8) . . . yes
C11 Al1 C12 36.77(7) . . . yes
C11 Al1 C13 60.80(7) . . . yes
C11 Al1 C21 106.43(7) . . . yes
C11 Al1 C24 164.67(7) . . . yes
C12 Al1 C13 36.84(7) . . . yes
C12 Al1 C21 126.60(8) . . . yes
C12 Al1 C24 133.70(8) . . . yes
C13 Al1 C21 163.41(8) . . . yes
C13 Al1 C24 104.74(7) . . . yes
C21 Al1 C24 88.72(8) . . . yes
Ni1 C1 C2 70.67(13) . . . yes
Ni1 C1 C8 109.18(15) . . . yes
C2 C1 C8 126.44(19) . . . no
Ni1 C2 C1 69.80(13) . . . yes
Ni1 C2 C3 111.31(14) . . . yes
C1 C2 C3 123.34(18) . . . no
C2 C3 C4 115.0(2) . . . no
C3 C4 C5 113.68(18) . . . no
Ni1 C5 C4 109.84(13) . . . yes
Ni1 C5 C6 70.89(11) . . . yes
C4 C5 C6 123.7(2) . . . no
Ni1 C6 C5 70.56(11) . . . yes
Ni1 C6 C7 109.93(13) . . . yes
C5 C6 C7 122.3(2) . . . no
C6 C7 C8 113.08(19) . . . no
C1 C8 C7 113.8(2) . . . no
Al1 C9 C10 70.95(10) . . . yes
Al1 C9 C13 71.42(11) . . . yes
Al1 C9 C14 121.85(13) . . . yes
C10 C9 C13 107.88(18) . . . no
C10 C9 C14 125.1(2) . . . no
C13 C9 C14 127.00(18) . . . no
Al1 C10 C9 72.64(10) . . . yes
Al1 C10 C11 71.64(11) . . . yes
Al1 C10 C15 122.30(13) . . . yes
C9 C10 C11 108.20(18) . . . no
C9 C10 C15 125.76(19) . . . no
C11 C10 C15 126.04(18) . . . no
Al1 C11 C10 72.18(10) . . . yes
Al1 C11 C12 70.61(10) . . . yes
Al1 C11 C16 126.55(12) . . . yes
C10 C11 C12 108.04(16) . . . no
C10 C11 C16 126.0(2) . . . no
C12 C11 C16 125.8(2) . . . no
Al1 C12 C11 72.61(11) . . . yes
Al1 C12 C13 73.02(11) . . . yes
Al1 C12 C17 129.77(13) . . . yes
C11 C12 C13 107.58(18) . . . no
C11 C12 C17 126.02(18) . . . no
C13 C12 C17 125.19(19) . . . no
Al1 C13 C9 72.79(11) . . . yes
Al1 C13 C12 70.15(10) . . . yes
Al1 C13 C18 126.16(15) . . . yes
C9 C13 C12 108.25(17) . . . no
C9 C13 C18 127.34(18) . . . no
C12 C13 C18 124.3(2) . . . no
C19 C20 C21 114.06(18) . . . no
Ni1 C21 Al1 80.26(7) . . . yes
Ni1 C21 C20 121.07(14) . . . yes
Ni1 C21 C22 66.70(11) . . . yes
Al1 C21 C20 130.82(13) . . . yes
Al1 C21 C22 107.87(12) . . . yes
C20 C21 C22 121.17(16) . . . no
Ni1 C22 C21 74.67(11) . . . yes
Ni1 C22 C23 70.00(11) . . . yes
Ni1 C22 C27 126.20(14) . . . yes
C21 C22 C23 115.84(16) . . . no
C21 C22 C27 123.07(16) . . . no
C23 C22 C27 121.07(16) . . . no
Ni1 C23 C22 68.05(10) . . . yes
Ni1 C23 C24 77.10(12) . . . yes
Ni1 C23 C29 125.38(14) . . . yes
C22 C23 C24 116.66(16) . . . no
C22 C23 C29 120.86(16) . . . no
C24 C23 C29 122.47(15) . . . no
Ni1 C24 Al1 78.62(6) . . . yes
Ni1 C24 C23 65.53(10) . . . yes
Ni1 C24 C25 128.70(14) . . . yes
Al1 C24 C23 108.07(12) . . . yes
Al1 C24 C25 130.67(13) . . . yes
C23 C24 C25 120.33(16) . . . no
C24 C25 C26 116.18(16) . . . no
C22 C27 C28 112.04(18) . . . no
C23 C29 C30 113.29(16) . . . no
Ni1 C1 H1 108.6(15) . . . no
C2 C1 H1 116.8(13) . . . no
C8 C1 H1 113.6(13) . . . no
Ni1 C2 H2 108.0(15) . . . no
C1 C2 H2 116.4(12) . . . no
C3 C2 H2 116.3(13) . . . no
C2 C3 H3A 107.8(16) . . . no
C2 C3 H3B 108.1(18) . . . no
C4 C3 H3A 107.8(16) . . . no
C4 C3 H3B 110.0(17) . . . no
H3A C3 H3B 108(2) . . . no
C3 C4 H4A 108.1(15) . . . no
C3 C4 H4B 111.3(17) . . . no
C5 C4 H4A 108.1(15) . . . no
C5 C4 H4B 111.9(17) . . . no
H4A C4 H4B 103(2) . . . no
Ni1 C5 H5 107.1(13) . . . no
C4 C5 H5 115.0(14) . . . no
C6 C5 H5 118.1(14) . . . no
Ni1 C6 H6 105.0(13) . . . no
C5 C6 H6 118.4(14) . . . no
C7 C6 H6 116.7(14) . . . no
C6 C7 H7A 108.1(17) . . . no
C6 C7 H7B 107.6(15) . . . no
C8 C7 H7A 112.2(17) . . . no
C8 C7 H7B 110.4(16) . . . no
H7A C7 H7B 105(2) . . . no
C1 C8 H8A 106.2(17) . . . no
C1 C8 H8B 115.0(13) . . . no
C7 C8 H8A 106.8(17) . . . no
C7 C8 H8B 111.2(12) . . . no
H8A C8 H8B 103(2) . . . no
C9 C14 H14A 111.3(17) . . . no
C9 C14 H14B 112(2) . . . no
C9 C14 H14C 112.8(15) . . . no
H14A C14 H14B 106(2) . . . no
H14A C14 H14C 110(3) . . . no
H14B C14 H14C 105(2) . . . no
C10 C15 H15A 114(2) . . . no
C10 C15 H15B 115(2) . . . no
C10 C15 H15C 115(2) . . . no
H15A C15 H15B 108(3) . . . no
H15A C15 H15C 104(3) . . . no
H15B C15 H15C 100(3) . . . no
C11 C16 H16A 111.7(17) . . . no
C11 C16 H16B 110.0(15) . . . no
C11 C16 H16C 112.1(16) . . . no
H16A C16 H16B 108(2) . . . no
H16A C16 H16C 107(3) . . . no
H16B C16 H16C 108(2) . . . no
C12 C17 H17A 109.8(16) . . . no
C12 C17 H17B 113.1(18) . . . no
C12 C17 H17C 113.9(16) . . . no
H17A C17 H17B 107(2) . . . no
H17A C17 H17C 106(2) . . . no
H17B C17 H17C 107(2) . . . no
C13 C18 H18A 114.5(17) . . . no
C13 C18 H18B 112.1(18) . . . no
C13 C18 H18C 111.0(19) . . . no
H18A C18 H18B 104(3) . . . no
H18A C18 H18C 109(2) . . . no
H18B C18 H18C 106(3) . . . no
C20 C19 H19A 114.6(19) . . . no
C20 C19 H19B 113.1(15) . . . no
C20 C19 H19C 111.9(16) . . . no
H19A C19 H19B 105(2) . . . no
H19A C19 H19C 107(2) . . . no
H19B C19 H19C 104(2) . . . no
C19 C20 H20A 110.2(13) . . . no
C19 C20 H20B 106.9(12) . . . no
C21 C20 H20A 109.9(12) . . . no
C21 C20 H20B 109.9(12) . . . no
H20A C20 H20B 105.5(17) . . . no
C24 C25 H25A 108.5(11) . . . no
C24 C25 H25B 110.5(12) . . . no
C26 C25 H25A 109.5(12) . . . no
C26 C25 H25B 107.0(14) . . . no
H25A C25 H25B 104.5(18) . . . no
C25 C26 H26A 114.7(15) . . . no
C25 C26 H26B 110.0(15) . . . no
C25 C26 H26C 110.8(15) . . . no
H26A C26 H26B 106(2) . . . no
H26A C26 H26C 105.4(17) . . . no
H26B C26 H26C 109(2) . . . no
C22 C27 H27A 108.3(13) . . . no
C22 C27 H27B 110.4(14) . . . no
C28 C27 H27A 109.6(14) . . . no
C28 C27 H27B 110.8(15) . . . no
H27A C27 H27B 105.5(18) . . . no
C27 C28 H28A 113.4(19) . . . no
C27 C28 H28B 110.3(19) . . . no
C27 C28 H28C 111.5(18) . . . no
H28A C28 H28B 109(2) . . . no
H28A C28 H28C 106(2) . . . no
H28B C28 H28C 107(2) . . . no
C23 C29 H29A 109.6(12) . . . no
C23 C29 H29B 108.1(13) . . . no
C30 C29 H29A 111.0(14) . . . no
C30 C29 H29B 108.9(13) . . . no
H29A C29 H29B 105.7(17) . . . no
C29 C30 H30A 112.4(17) . . . no
C29 C30 H30B 109.4(17) . . . no
C29 C30 H30C 110.6(17) . . . no
H30A C30 H30B 110(2) . . . no
H30A C30 H30C 105(2) . . . no
H30B C30 H30C 109(2) . . . no

loop_
_geom_bond_atom_site_label_1
_geom_bond_atom_site_label_2
_geom_bond_distance
_geom_bond_site_symmetry_1
_geom_bond_site_symmetry_2
_geom_bond_publ_flag
Ni1 Al1 2.6684(7) . . yes
Ni1 C1 2.047(2) . . yes
Ni1 C2 2.058(2) . . yes
Ni1 C5 2.0893(19) . . yes
Ni1 C6 2.0935(19) . . yes
Ni1 C21 2.1736(19) . . yes
Ni1 C22 2.070(2) . . yes
Ni1 C23 2.097(2) . . yes
Ni1 C24 2.2461(19) . . yes
Al1 C9 2.3033(19) . . yes
Al1 C10 2.2810(19) . . yes
Al1 C11 2.2741(19) . . yes
Al1 C12 2.248(2) . . yes
Al1 C13 2.286(2) . . yes
Al1 C21 1.9584(19) . . yes
Al1 C24 1.9502(19) . . yes
C1 C2 1.388(3) . . no
C1 C8 1.504(3) . . no
C2 C3 1.518(3) . . no
C3 C4 1.524(3) . . no
C4 C5 1.512(3) . . no
C5 C6 1.381(3) . . no
C6 C7 1.523(4) . . no
C7 C8 1.512(3) . . no
C9 C10 1.432(3) . . no
C9 C13 1.410(3) . . no
C9 C14 1.503(3) . . no
C10 C11 1.414(3) . . no
C10 C15 1.506(3) . . no
C11 C12 1.427(3) . . no
C11 C16 1.501(3) . . no
C12 C13 1.433(3) . . no
C12 C17 1.502(4) . . no
C13 C18 1.503(3) . . no
C19 C20 1.534(3) . . no
C20 C21 1.519(3) . . no
C21 C22 1.407(3) . . no
C22 C23 1.492(2) . . no
C22 C27 1.512(3) . . no
C23 C24 1.399(3) . . no
C23 C29 1.519(3) . . no
C24 C25 1.526(2) . . no
C25 C26 1.523(3) . . no
C27 C28 1.530(4) . . no
C29 C30 1.531(3) . . no
C1 H1 0.98(2) . . no
C2 H2 0.95(2) . . no
C3 H3A 1.01(3) . . no
C3 H3B 0.96(3) . . no
C4 H4A 1.07(2) . . no
C4 H4B 0.95(3) . . no
C5 H5 0.94(2) . . no
C6 H6 0.94(3) . . no
C7 H7A 0.91(3) . . no
C7 H7B 1.06(3) . . no
C8 H8A 1.00(3) . . no
C8 H8B 0.94(3) . . no
C14 H14A 0.93(3) . . no
C14 H14B 0.96(3) . . no
C14 H14C 0.95(3) . . no
C15 H15A 0.94(4) . . no
C15 H15B 0.93(4) . . no
C15 H15C 0.90(3) . . no
C16 H16A 0.94(3) . . no
C16 H16B 1.01(3) . . no
C16 H16C 0.95(3) . . no
C17 H17A 1.00(3) . . no
C17 H17B 0.98(3) . . no
C17 H17C 1.01(3) . . no
C18 H18A 0.93(3) . . no
C18 H18B 0.95(3) . . no
C18 H18C 0.95(3) . . no
C19 H19A 0.98(3) . . no
C19 H19B 0.99(3) . . no
C19 H19C 0.97(3) . . no
C20 H20A 1.00(2) . . no
C20 H20B 1.02(2) . . no
C25 H25A 0.99(2) . . no
C25 H25B 0.995(19) . . no
C26 H26A 1.01(2) . . no
C26 H26B 1.01(3) . . no
C26 H26C 1.01(3) . . no
C27 H27A 1.01(2) . . no
C27 H27B 1.02(3) . . no
C28 H28A 0.93(3) . . no
C28 H28B 0.96(3) . . no
C28 H28C 0.95(3) . . no
C29 H29A 0.965(19) . . no
C29 H29B 0.98(2) . . no
C30 H30A 0.96(3) . . no
C30 H30B 1.00(3) . . no
C30 H30C 1.00(3) . . no

loop_
_geom_torsion_atom_site_label_1
_geom_torsion_atom_site_label_2
_geom_torsion_atom_site_label_3
_geom_torsion_atom_site_label_4
_geom_torsion
_geom_torsion_site_symmetry_1
_geom_torsion_site_symmetry_2
_geom_torsion_site_symmetry_3
_geom_torsion_site_symmetry_4
_geom_torsion_publ_flag
C1 Ni1 Al1 C9 102.46(15) . . . . no
C1 Ni1 Al1 C11 -20.58(10) . . . . no
C1 Ni1 Al1 C12 20.88(8) . . . . no
C1 Ni1 Al1 C13 63.93(9) . . . . no
C1 Ni1 Al1 C21 -95.30(9) . . . . no
C1 Ni1 Al1 C24 146.37(9) . . . . no
C2 Ni1 Al1 C9 63.04(15) . . . . no
C2 Ni1 Al1 C11 -60.00(10) . . . . no
C2 Ni1 Al1 C12 -18.54(8) . . . . no
C2 Ni1 Al1 C13 24.51(9) . . . . no
C2 Ni1 Al1 C21 -134.72(9) . . . . no
C2 Ni1 Al1 C24 106.95(9) . . . . no
C21 Ni1 Al1 C9 -162.24(16) . . . . no
C21 Ni1 Al1 C11 74.72(10) . . . . no
C21 Ni1 Al1 C12 116.18(9) . . . . no
C21 Ni1 Al1 C13 159.23(10) . . . . no
C21 Ni1 Al1 C24 -118.33(10) . . . . no
C22 Ni1 Al1 C9 -124.83(15) . . . . no
C22 Ni1 Al1 C11 112.14(9) . . . . no
C22 Ni1 Al1 C12 153.59(8) . . . . no
C22 Ni1 Al1 C13 -163.35(8) . . . . no
C22 Ni1 Al1 C21 37.42(9) . . . . no
C22 Ni1 Al1 C24 -80.91(9) . . . . no
C23 Ni1 Al1 C9 -79.74(15) . . . . no
C23 Ni1 Al1 C11 157.22(10) . . . . no
C23 Ni1 Al1 C12 -161.32(8) . . . . no
C23 Ni1 Al1 C13 -118.27(8) . . . . no
C23 Ni1 Al1 C21 82.50(9) . . . . no
C23 Ni1 Al1 C24 -35.83(9) . . . . no
C24 Ni1 Al1 C9 -43.91(16) . . . . no
C24 Ni1 Al1 C11 -166.95(11) . . . . no
C24 Ni1 Al1 C12 -125.49(9) . . . . no
C24 Ni1 Al1 C13 -82.44(10) . . . . no
C24 Ni1 Al1 C21 118.33(10) . . . . no
Al1 Ni1 C1 C2 -95.75(11) . . . . no
Al1 Ni1 C1 C8 141.27(15) . . . . no
C2 Ni1 C1 C8 -123.0(2) . . . . no
C5 Ni1 C1 C2 68.44(12) . . . . no
C5 Ni1 C1 C8 -54.54(16) . . . . no
C6 Ni1 C1 C2 103.76(12) . . . . no
C6 Ni1 C1 C8 -19.22(16) . . . . no
C21 Ni1 C1 C2 -141.99(12) . . . . no
C21 Ni1 C1 C8 95.02(15) . . . . no
C22 Ni1 C1 C2 -159.02(11) . . . . no
C22 Ni1 C1 C8 78.00(17) . . . . no
C23 Ni1 C1 C2 -101.5(2) . . . . no
C23 Ni1 C1 C8 135.5(2) . . . . no
C24 Ni1 C1 C2 -65.89(14) . . . . no
C24 Ni1 C1 C8 171.13(13) . . . . no
Al1 Ni1 C2 C1 85.95(11) . . . . no
Al1 Ni1 C2 C3 -155.03(14) . . . . no
C1 Ni1 C2 C3 119.02(19) . . . . no
C5 Ni1 C2 C1 -113.83(12) . . . . no
C5 Ni1 C2 C3 5.19(15) . . . . no
C6 Ni1 C2 C1 -76.45(12) . . . . no
C6 Ni1 C2 C3 42.58(15) . . . . no
C21 Ni1 C2 C1 47.70(14) . . . . no
C21 Ni1 C2 C3 166.72(13) . . . . no
C23 Ni1 C2 C1 147.22(12) . . . . no
C23 Ni1 C2 C3 -93.76(17) . . . . no
C24 Ni1 C2 C1 131.15(11) . . . . no
C24 Ni1 C2 C3 -109.83(14) . . . . no
C1 Ni1 C5 C4 -52.36(16) . . . . no
C1 Ni1 C5 C6 67.61(14) . . . . no
C2 Ni1 C5 C4 -15.94(15) . . . . no
C2 Ni1 C5 C6 104.04(14) . . . . no
C6 Ni1 C5 C4 -120.0(2) . . . . no
C21 Ni1 C5 C4 -167.91(13) . . . . no
C21 Ni1 C5 C6 -47.9(2) . . . . no
C22 Ni1 C5 C4 165.55(14) . . . . no
C22 Ni1 C5 C6 -74.47(15) . . . . no
C23 Ni1 C5 C4 124.04(15) . . . . no
C23 Ni1 C5 C6 -115.98(14) . . . . no
C24 Ni1 C5 C4 88.54(16) . . . . no
C24 Ni1 C5 C6 -151.49(13) . . . . no
C1 Ni1 C6 C5 -114.56(14) . . . . no
C1 Ni1 C6 C7 3.83(16) . . . . no
C2 Ni1 C6 C5 -76.19(14) . . . . no
C2 Ni1 C6 C7 42.20(16) . . . . no
C5 Ni1 C6 C7 118.4(2) . . . . no
C21 Ni1 C6 C5 152.83(13) . . . . no
C21 Ni1 C6 C7 -88.78(17) . . . . no
C22 Ni1 C6 C5 115.97(14) . . . . no
C22 Ni1 C6 C7 -125.64(16) . . . . no
C23 Ni1 C6 C5 74.94(15) . . . . no
C23 Ni1 C6 C7 -166.67(14) . . . . no
C24 Ni1 C6 C5 50.6(2) . . . . no
C24 Ni1 C6 C7 168.98(14) . . . . no
Al1 Ni1 C21 C20 -132.13(18) . . . . no
Al1 Ni1 C21 C22 114.39(12) . . . . no
C1 Ni1 C21 Al1 86.78(7) . . . . no
C1 Ni1 C21 C20 -45.35(16) . . . . no
C1 Ni1 C21 C22 -158.83(11) . . . . no
C2 Ni1 C21 Al1 58.61(10) . . . . no
C2 Ni1 C21 C20 -73.52(17) . . . . no
C2 Ni1 C21 C22 173.00(11) . . . . no
C5 Ni1 C21 Al1 -155.74(12) . . . . no
C5 Ni1 C21 C20 72.1(2) . . . . no
C5 Ni1 C21 C22 -41.35(18) . . . . no
C6 Ni1 C21 Al1 173.71(7) . . . . no
C6 Ni1 C21 C20 41.58(17) . . . . no
C6 Ni1 C21 C22 -71.91(12) . . . . no
C22 Ni1 C21 Al1 -114.39(12) . . . . no
C22 Ni1 C21 C20 113.48(19) . . . . no
C23 Ni1 C21 Al1 -79.04(7) . . . . no
C23 Ni1 C21 C20 148.83(16) . . . . no
C23 Ni1 C21 C22 35.35(10) . . . . no
C24 Ni1 C21 Al1 -40.46(7) . . . . no
C24 Ni1 C21 C20 -172.60(16) . . . . no
C24 Ni1 C21 C22 73.92(11) . . . . no
Al1 Ni1 C22 C21 -44.76(9) . . . . no
Al1 Ni1 C22 C23 80.73(9) . . . . no
Al1 Ni1 C22 C27 -164.80(16) . . . . no
C1 Ni1 C22 C21 27.90(14) . . . . no
C1 Ni1 C22 C23 153.39(11) . . . . no
C1 Ni1 C22 C27 -92.14(17) . . . . no
C5 Ni1 C22 C21 156.37(11) . . . . no
C5 Ni1 C22 C23 -78.13(12) . . . . no
C5 Ni1 C22 C27 36.33(17) . . . . no
C6 Ni1 C22 C21 118.99(11) . . . . no
C6 Ni1 C22 C23 -115.52(11) . . . . no
C6 Ni1 C22 C27 -1.05(17) . . . . no
C21 Ni1 C22 C23 125.49(15) . . . . no
C21 Ni1 C22 C27 -120.0(2) . . . . no
C23 Ni1 C22 C21 -125.49(15) . . . . no
C23 Ni1 C22 C27 114.47(19) . . . . no
C24 Ni1 C22 C21 -93.87(11) . . . . no
C24 Ni1 C22 C23 31.62(10) . . . . no
C24 Ni1 C22 C27 146.09(17) . . . . no
Al1 Ni1 C23 C22 -82.36(9) . . . . no
Al1 Ni1 C23 C24 43.70(9) . . . . no
Al1 Ni1 C23 C29 164.55(16) . . . . no
C1 Ni1 C23 C22 -76.2(2) . . . . no
C1 Ni1 C23 C24 49.9(3) . . . . no
C1 Ni1 C23 C29 170.76(19) . . . . no
C2 Ni1 C23 C22 -152.20(12) . . . . no
C2 Ni1 C23 C24 -26.15(17) . . . . no
C2 Ni1 C23 C29 94.71(18) . . . . no
C5 Ni1 C23 C22 113.81(11) . . . . no
C5 Ni1 C23 C24 -120.13(11) . . . . no
C5 Ni1 C23 C29 0.72(16) . . . . no
C6 Ni1 C23 C22 76.24(12) . . . . no
C6 Ni1 C23 C24 -157.70(11) . . . . no
C6 Ni1 C23 C29 -36.85(17) . . . . no
C21 Ni1 C23 C22 -32.69(10) . . . . no
C21 Ni1 C23 C24 93.36(11) . . . . no
C21 Ni1 C23 C29 -145.78(17) . . . . no
C22 Ni1 C23 C24 126.06(15) . . . . no
C22 Ni1 C23 C29 -113.09(19) . . . . no
C24 Ni1 C23 C22 -126.06(15) . . . . no
C24 Ni1 C23 C29 120.9(2) . . . . no
Al1 Ni1 C24 C23 -116.06(12) . . . . no
Al1 Ni1 C24 C25 133.7(2) . . . . no
C1 Ni1 C24 Al1 -44.02(11) . . . . no
C1 Ni1 C24 C23 -160.07(12) . . . . no
C1 Ni1 C24 C25 89.67(18) . . . . no
C2 Ni1 C24 Al1 -80.99(8) . . . . no
C2 Ni1 C24 C23 162.95(11) . . . . no
C2 Ni1 C24 C25 52.69(18) . . . . no
C5 Ni1 C24 Al1 -173.12(8) . . . . no
C5 Ni1 C24 C23 70.82(13) . . . . no
C5 Ni1 C24 C25 -39.44(19) . . . . no
C6 Ni1 C24 Al1 154.69(12) . . . . no
C6 Ni1 C24 C23 38.63(19) . . . . no
C6 Ni1 C24 C25 -71.6(2) . . . . no
C21 Ni1 C24 Al1 40.93(7) . . . . no
C21 Ni1 C24 C23 -75.12(11) . . . . no
C21 Ni1 C24 C25 174.62(18) . . . . no
C22 Ni1 C24 Al1 80.79(7) . . . . no
C22 Ni1 C24 C23 -35.27(11) . . . . no
C22 Ni1 C24 C25 -145.53(18) . . . . no
C23 Ni1 C24 Al1 116.06(12) . . . . no
C23 Ni1 C24 C25 -110.3(2) . . . . no
Ni1 Al1 C9 C10 -175.41(12) . . . . no
Ni1 Al1 C9 C13 -58.10(19) . . . . no
Ni1 Al1 C9 C14 64.5(3) . . . . no
C10 Al1 C9 C13 117.31(17) . . . . no
C10 Al1 C9 C14 -120.1(2) . . . . no
C11 Al1 C9 C10 -37.31(12) . . . . no
C11 Al1 C9 C13 79.99(12) . . . . no
C11 Al1 C9 C14 -157.4(2) . . . . no
C12 Al1 C9 C10 -79.74(13) . . . . no
C12 Al1 C9 C13 37.56(11) . . . . no
C12 Al1 C9 C14 160.2(2) . . . . no
C13 Al1 C9 C10 -117.31(17) . . . . no
C13 Al1 C9 C14 122.6(2) . . . . no
C21 Al1 C9 C10 33.7(2) . . . . no
C21 Al1 C9 C13 151.00(15) . . . . no
C21 Al1 C9 C14 -86.4(2) . . . . no
C24 Al1 C9 C10 148.24(13) . . . . no
C24 Al1 C9 C13 -94.45(12) . . . . no
C24 Al1 C9 C14 28.1(2) . . . . no
C9 Al1 C10 C11 -116.65(17) . . . . no
C9 Al1 C10 C15 121.8(2) . . . . no
C11 Al1 C10 C9 116.65(17) . . . . no
C11 Al1 C10 C15 -121.6(2) . . . . no
C12 Al1 C10 C9 79.17(13) . . . . no
C12 Al1 C10 C11 -37.48(11) . . . . no
C12 Al1 C10 C15 -159.05(19) . . . . no
C13 Al1 C10 C9 36.69(12) . . . . no
C13 Al1 C10 C11 -79.96(12) . . . . no
C13 Al1 C10 C15 158.47(19) . . . . no
C21 Al1 C10 C9 -161.81(13) . . . . no
C21 Al1 C10 C11 81.54(13) . . . . no
C21 Al1 C10 C15 -40.03(19) . . . . no
C24 Al1 C10 C9 -45.09(17) . . . . no
C24 Al1 C10 C11 -161.74(12) . . . . no
C24 Al1 C10 C15 76.69(19) . . . . no
Ni1 Al1 C11 C10 -166.53(9) . . . . no
Ni1 Al1 C11 C12 76.22(12) . . . . no
Ni1 Al1 C11 C16 -44.6(2) . . . . no
C9 Al1 C11 C10 37.56(11) . . . . no
C9 Al1 C11 C12 -79.69(12) . . . . no
C9 Al1 C11 C16 159.5(2) . . . . no
C10 Al1 C11 C12 -117.25(16) . . . . no
C10 Al1 C11 C16 122.0(2) . . . . no
C12 Al1 C11 C10 117.25(16) . . . . no
C12 Al1 C11 C16 -120.8(2) . . . . no
C13 Al1 C11 C10 78.85(12) . . . . no
C13 Al1 C11 C12 -38.41(11) . . . . no
C13 Al1 C11 C16 -159.2(2) . . . . no
C21 Al1 C11 C10 -112.68(12) . . . . no
C21 Al1 C11 C12 130.07(12) . . . . no
C21 Al1 C11 C16 9.3(2) . . . . no
Ni1 Al1 C12 C11 -129.93(10) . . . . no
Ni1 Al1 C12 C13 114.82(11) . . . . no
Ni1 Al1 C12 C17 -7.2(2) . . . . no
C9 Al1 C12 C11 78.76(12) . . . . no
C9 Al1 C12 C13 -36.49(11) . . . . no
C9 Al1 C12 C17 -158.5(2) . . . . no
C10 Al1 C12 C11 36.87(11) . . . . no
C10 Al1 C12 C13 -78.39(12) . . . . no
C10 Al1 C12 C17 159.6(2) . . . . no
C11 Al1 C12 C13 -115.25(16) . . . . no
C11 Al1 C12 C17 122.8(2) . . . . no
C13 Al1 C12 C11 115.25(16) . . . . no
C13 Al1 C12 C17 -122.0(2) . . . . no
C21 Al1 C12 C11 -66.11(14) . . . . no
C21 Al1 C12 C13 178.64(12) . . . . no
C21 Al1 C12 C17 56.7(2) . . . . no
C24 Al1 C12 C11 161.73(12) . . . . no
C24 Al1 C12 C13 46.48(16) . . . . no
C24 Al1 C12 C17 -75.5(2) . . . . no
Ni1 Al1 C13 C9 153.17(9) . . . . no
Ni1 Al1 C13 C12 -89.41(12) . . . . no
Ni1 Al1 C13 C18 29.1(2) . . . . no
C9 Al1 C13 C12 117.42(16) . . . . no
C9 Al1 C13 C18 -124.1(2) . . . . no
C10 Al1 C13 C9 -37.33(11) . . . . no
C10 Al1 C13 C12 80.09(12) . . . . no
C10 Al1 C13 C18 -161.4(2) . . . . no
C11 Al1 C13 C9 -79.08(12) . . . . no
C11 Al1 C13 C12 38.34(11) . . . . no
C11 Al1 C13 C18 156.9(2) . . . . no
C12 Al1 C13 C9 -117.42(16) . . . . no
C12 Al1 C13 C18 118.5(2) . . . . no
C24 Al1 C13 C9 95.41(12) . . . . no
C24 Al1 C13 C12 -147.18(12) . . . . no
C24 Al1 C13 C18 -28.7(2) . . . . no
Ni1 Al1 C21 C20 122.9(2) . . . . no
Ni1 Al1 C21 C22 -61.51(12) . . . . no
C9 Al1 C21 Ni1 165.13(12) . . . . no
C9 Al1 C21 C20 -71.9(3) . . . . no
C9 Al1 C21 C22 103.61(18) . . . . no
C10 Al1 C21 Ni1 -173.28(7) . . . . no
C10 Al1 C21 C20 -50.4(2) . . . . no
C10 Al1 C21 C22 125.20(13) . . . . no
C11 Al1 C21 Ni1 -135.79(7) . . . . no
C11 Al1 C21 C20 -12.9(2) . . . . no
C11 Al1 C21 C22 162.70(13) . . . . no
C12 Al1 C21 Ni1 -100.99(9) . . . . no
C12 Al1 C21 C20 21.9(2) . . . . no
C12 Al1 C21 C22 -162.50(12) . . . . no
C24 Al1 C21 Ni1 46.60(8) . . . . no
C24 Al1 C21 C20 169.5(2) . . . . no
C24 Al1 C21 C22 -14.92(15) . . . . no
Ni1 Al1 C24 C23 59.33(12) . . . . no
Ni1 Al1 C24 C25 -131.9(2) . . . . no
C9 Al1 C24 Ni1 162.28(7) . . . . no
C9 Al1 C24 C23 -138.39(14) . . . . no
C9 Al1 C24 C25 30.4(2) . . . . no
C10 Al1 C24 Ni1 -171.91(8) . . . . no
C10 Al1 C24 C23 -112.59(15) . . . . no
C10 Al1 C24 C25 56.2(2) . . . . no
C12 Al1 C24 Ni1 98.49(10) . . . . no
C12 Al1 C24 C23 157.81(13) . . . . no
C12 Al1 C24 C25 -33.4(2) . . . . no
C13 Al1 C24 Ni1 125.20(7) . . . . no
C13 Al1 C24 C23 -175.47(14) . . . . no
C13 Al1 C24 C25 -6.7(2) . . . . no
C21 Al1 C24 Ni1 -44.98(7) . . . . no
C21 Al1 C24 C23 14.35(15) . . . . no
C21 Al1 C24 C25 -176.9(2) . . . . no
Ni1 C1 C2 C3 -102.8(2) . . . . no
C8 C1 C2 Ni1 100.0(2) . . . . no
C8 C1 C2 C3 -2.8(4) . . . . no
Ni1 C1 C8 C7 31.8(3) . . . . no
C2 C1 C8 C7 -47.9(4) . . . . no
Ni1 C2 C3 C4 6.8(2) . . . . no
C1 C2 C3 C4 86.0(3) . . . . no
C2 C3 C4 C5 -20.6(3) . . . . no
C3 C4 C5 Ni1 23.7(2) . . . . no
C3 C4 C5 C6 -56.1(3) . . . . no
Ni1 C5 C6 C7 -101.80(17) . . . . no
C4 C5 C6 Ni1 101.56(18) . . . . no
C4 C5 C6 C7 -0.2(3) . . . . no
Ni1 C6 C7 C8 12.6(2) . . . . no
C5 C6 C7 C8 91.7(3) . . . . no
C6 C7 C8 C1 -29.7(3) . . . . no
Al1 C9 C10 C11 63.25(12) . . . . no
Al1 C9 C10 C15 -117.70(18) . . . . no
C13 C9 C10 Al1 -62.25(13) . . . . no
C13 C9 C10 C11 1.0(2) . . . . no
C13 C9 C10 C15 -179.95(17) . . . . no
C14 C9 C10 Al1 116.09(18) . . . . no
C14 C9 C10 C11 179.34(16) . . . . no
C14 C9 C10 C15 -1.6(3) . . . . no
Al1 C9 C13 C12 -61.54(12) . . . . no
Al1 C9 C13 C18 122.7(2) . . . . no
C10 C9 C13 Al1 61.95(12) . . . . no
C10 C9 C13 C12 0.4(2) . . . . no
C10 C9 C13 C18 -175.3(2) . . . . no
C14 C9 C13 Al1 -116.35(18) . . . . no
C14 C9 C13 C12 -177.89(17) . . . . no
C14 C9 C13 C18 6.4(3) . . . . no
Al1 C10 C11 C12 61.88(12) . . . . no
Al1 C10 C11 C16 -122.65(18) . . . . no
C9 C10 C11 Al1 -63.90(12) . . . . no
C9 C10 C11 C12 -2.0(2) . . . . no
C9 C10 C11 C16 173.45(17) . . . . no
C15 C10 C11 Al1 117.06(18) . . . . no
C15 C10 C11 C12 178.93(17) . . . . no
C15 C10 C11 C16 -5.6(3) . . . . no
Al1 C11 C12 C13 65.15(12) . . . . no
Al1 C11 C12 C17 -126.95(18) . . . . no
C10 C11 C12 Al1 -62.89(12) . . . . no
C10 C11 C12 C13 2.3(2) . . . . no
C10 C11 C12 C17 170.17(17) . . . . no
C16 C11 C12 Al1 121.64(18) . . . . no
C16 C11 C12 C13 -173.22(17) . . . . no
C16 C11 C12 C17 -5.3(3) . . . . no
Al1 C12 C13 C9 63.23(13) . . . . no
Al1 C12 C13 C18 -120.9(2) . . . . no
C11 C12 C13 Al1 -64.88(12) . . . . no
C11 C12 C13 C9 -1.7(2) . . . . no
C11 C12 C13 C18 174.25(19) . . . . no
C17 C12 C13 Al1 127.09(18) . . . . no
C17 C12 C13 C9 -169.68(17) . . . . no
C17 C12 C13 C18 6.2(3) . . . . no
C19 C20 C21 Ni1 -164.32(15) . . . . no
C19 C20 C21 Al1 90.6(2) . . . . no
C19 C20 C21 C22 -84.4(2) . . . . no
Ni1 C21 C22 C23 -58.22(15) . . . . no
Ni1 C21 C22 C27 123.53(19) . . . . no
Al1 C21 C22 Ni1 70.59(9) . . . . no
Al1 C21 C22 C23 12.4(2) . . . . no
Al1 C21 C22 C27 -165.88(16) . . . . no
C20 C21 C22 Ni1 -113.34(18) . . . . no
C20 C21 C22 C23 -171.56(18) . . . . no
C20 C21 C22 C27 10.2(3) . . . . no
Ni1 C22 C23 C24 -61.85(16) . . . . no
Ni1 C22 C23 C29 119.10(18) . . . . no
C21 C22 C23 Ni1 60.74(15) . . . . no
C21 C22 C23 C24 -1.1(3) . . . . no
C21 C22 C23 C29 179.84(18) . . . . no
C27 C22 C23 Ni1 -120.96(18) . . . . no
C27 C22 C23 C24 177.19(18) . . . . no
C27 C22 C23 C29 -1.9(3) . . . . no
Ni1 C22 C27 C28 -171.87(14) . . . . no
C21 C22 C27 C28 93.2(2) . . . . no
C23 C22 C27 C28 -85.0(2) . . . . no
Ni1 C23 C24 Al1 -67.88(10) . . . . no
Ni1 C23 C24 C25 121.98(18) . . . . no
C22 C23 C24 Ni1 57.03(15) . . . . no
C22 C23 C24 Al1 -10.9(2) . . . . no
C22 C23 C24 C25 179.02(17) . . . . no
C29 C23 C24 Ni1 -123.93(19) . . . . no
C29 C23 C24 Al1 168.18(16) . . . . no
C29 C23 C24 C25 -2.0(3) . . . . no
Ni1 C23 C29 C30 -179.55(13) . . . . no
C22 C23 C29 C30 96.8(2) . . . . no
C24 C23 C29 C30 -82.2(2) . . . . no
Ni1 C24 C25 C26 -5.6(3) . . . . no
Al1 C24 C25 C26 105.3(2) . . . . no
C23 C24 C25 C26 -87.1(2) . . . . no
